data_2020921
loop_
_publ_author_name
'Rajam, Ammaiyappan'
'Muthiah, P. Thomas'
'Butcher, Ray J.'
'Jasinski, Jerry P.'
'Glidewell, Christopher'

_publ_section_title
;
 Cation tautomerism, twinning and disorder in the triclinic and monoclinic
 forms of 4-amino-5-chloro-2,6-dimethylpyrimidinium
 5-chloro-2-hydroxybenzoate and a new disordered refinement of
 2-amino-4,6-dimethoxypyrimidin-1-ium thiophene-2-carboxylate
;
_journal_coeditor_code YF3127
_journal_issue 11
_journal_name_full 'Acta Crystallographica Section C'
_journal_page_first 862
_journal_page_last 868
_journal_paper_doi 10.1107/S2053229617013481
_journal_volume 73
_journal_year 2017
_chemical_formula_iupac 'C6 H9 Cl N3 +, C7 H4 Cl O3 -'
_chemical_formula_moiety 'C6 H9 Cl N3 +, C7 H4 Cl O3 -'
_chemical_formula_sum 'C13 H13 Cl2 N3 O3'
_chemical_formula_weight 330.16
_chemical_name_systematic
;
4-Amino-5-chloro-2,6-dimethylpyridin-1-ium 5-chloro-2-hydroxybenzoate
;
_space_group_crystal_system monoclinic
_space_group_IT_number 14
_space_group_name_Hall '-P 2ybc'
_space_group_name_H-M_alt 'P 1 21/c 1'
_symmetry_space_group_name_Hall '-P 2ybc'
_symmetry_space_group_name_H-M 'P 1 21/c 1'
_atom_sites_solution_hydrogens geom
_audit_creation_method SHELXL-2014
_cell_angle_alpha 90
_cell_angle_beta 111.500(3)
_cell_angle_gamma 90
_cell_formula_units_Z 8
_cell_length_a 24.7483(12)
_cell_length_b 6.9525(3)
_cell_length_c 18.1423(8)
_cell_measurement_reflns_used 5117
_cell_measurement_temperature 100(2)
_cell_measurement_theta_max 66.871
_cell_measurement_theta_min 1.919
_cell_volume 2904.4(2)
_computing_cell_refinement
;
APEX2 and SAINT (Bruker, 2013)
;
_computing_data_collection
;
APEX2 (Bruker, 2013)
;
_computing_data_reduction
;
SAINT (Bruker, 2013)
;
_computing_molecular_graphics
;
PLATON (Spek, 2009)
;
_computing_publication_material
;
SHELXL2014 (Sheldrick, 2015) and PLATON (Spek, 2009)
;
_computing_structure_refinement
;
SHELXL2014 (Sheldrick, 2015)
;
_computing_structure_solution
;
SUPERFLIP (Palatinus & Chapuis, 2007; Palatinus & van der Lee,
2008)
;
_diffrn_ambient_temperature 100(2)
_diffrn_measured_fraction_theta_full 0.990
_diffrn_measured_fraction_theta_max 0.990
_diffrn_measurement_device_type 'Rigaku Oxford Diffration Gemini'
_diffrn_measurement_method '\w scans'
_diffrn_radiation_monochromator graphite
_diffrn_radiation_source 'fine-focus sealed tube'
_diffrn_radiation_type CuK\a
_diffrn_radiation_wavelength 1.54178
_diffrn_reflns_av_R_equivalents 0.0349
_diffrn_reflns_limit_h_max 29
_diffrn_reflns_limit_h_min -28
_diffrn_reflns_limit_k_max 8
_diffrn_reflns_limit_k_min -8
_diffrn_reflns_limit_l_max 21
_diffrn_reflns_limit_l_min -21
_diffrn_reflns_number 19622
_diffrn_reflns_theta_full 66.871
_diffrn_reflns_theta_max 66.871
_diffrn_reflns_theta_min 1.919
_diffrn_standards_decay_% 0
_diffrn_standards_interval_count 0
_diffrn_standards_interval_time 0
_diffrn_standards_number 0
_exptl_absorpt_coefficient_mu 4.156
_exptl_absorpt_correction_T_max 0.847
_exptl_absorpt_correction_T_min 0.683
_exptl_absorpt_correction_type multi-scan
_exptl_absorpt_process_details
;
(SADABS; Sheldrick, 2003)
;
_exptl_crystal_colour colourless
_exptl_crystal_density_diffrn 1.510
_exptl_crystal_description block
_exptl_crystal_F_000 1360
_exptl_crystal_size_max 0.100
_exptl_crystal_size_mid 0.040
_exptl_crystal_size_min 0.040
_refine_diff_density_max 0.512
_refine_diff_density_min -0.401
_refine_ls_extinction_method none
_refine_ls_goodness_of_fit_ref 1.038
_refine_ls_hydrogen_treatment constr
_refine_ls_matrix_type full
_refine_ls_number_parameters 454
_refine_ls_number_reflns 5116
_refine_ls_number_restraints 50
_refine_ls_restrained_S_all 1.034
_refine_ls_R_factor_all 0.0427
_refine_ls_R_factor_gt 0.0384
_refine_ls_shift/su_max 0.043
_refine_ls_shift/su_mean 0.001
_refine_ls_structure_factor_coef Fsqd
_refine_ls_weighting_details 'w=1/[\s^2^(Fo^2^)+(0.0624P)^2^+1.7940P] where P=(Fo^2^+2Fc^2^)/3'
_refine_ls_weighting_scheme calc
_refine_ls_wR_factor_gt 0.1009
_refine_ls_wR_factor_ref 0.1038
_reflns_number_gt 4647
_reflns_number_total 5116
_reflns_threshold_expression 'I > 2\s(I)'
_cod_data_source_file yf3127sup1.cif
_cod_data_source_block II
_cod_database_code 2020921
_shelx_space_group_comment
;
The symmetry employed for this shelxl refinement is uniquely defined
by the following loop, which should always be used as a source of
symmetry information in preference to the above space-group names.
They are only intended as comments.
;
_shelx_estimated_absorpt_t_min 0.681
_shelx_estimated_absorpt_t_max 0.851
_shelxl_version_number 2.014

loop_
_space_group_symop_operation_xyz
'x, y, z'
'-x, y+1/2, -z+1/2'
'-x, -y, -z'
'x, -y-1/2, z-1/2'

loop_
_atom_site_type_symbol
_atom_site_label
_atom_site_fract_x
_atom_site_fract_y
_atom_site_fract_z
_atom_site_U_iso_or_equiv
_atom_site_adp_type
_atom_site_calc_flag
_atom_site_occupancy
_atom_site_disorder_assembly
_atom_site_disorder_group
N N11 0.67190(12) 0.3050(4) 0.61584(17) 0.0126(5) Uani d 1 . .
H H11 0.7067 0.2839 0.6148 0.015 Uiso calc 1 . .
C C12 0.62749(15) 0.3456(4) 0.5477(2) 0.0131(6) Uani d 1 . .
N N13 0.57455(12) 0.3790(4) 0.54442(16) 0.0140(5) Uani d 1 . .
C C14 0.56348(14) 0.3675(5) 0.6130(2) 0.0139(6) Uani d 1 . .
C C15 0.60904(14) 0.3248(4) 0.68556(19) 0.0130(6) Uani d 1 . .
Cl Cl15 0.59493(4) 0.31775(13) 0.77160(5) 0.0182(2) Uani d 1 . .
C C16 0.66393(16) 0.2960(5) 0.6869(2) 0.0143(7) Uani d 1 . .
C C121 0.64070(15) 0.3500(5) 0.4738(2) 0.0162(7) Uani d 1 . .
H H12A 0.6047 0.3696 0.4281 0.024 Uiso calc 1 . .
H H12B 0.6584 0.2276 0.4680 0.024 Uiso calc 1 . .
H H12C 0.6677 0.4555 0.4769 0.024 Uiso calc 1 . .
N N14 0.50929(11) 0.3982(4) 0.60751(17) 0.0172(6) Uani d 1 . .
H H14A 0.4823 0.4245 0.5612 0.021 Uiso calc 1 . .
H H14B 0.5003 0.3922 0.6501 0.021 Uiso calc 1 . .
C C161 0.7158(2) 0.2559(4) 0.7604(3) 0.0143(9) Uani d 1 . .
H H16A 0.7064 0.1529 0.7907 0.021 Uiso calc 1 . .
H H16B 0.7263 0.3726 0.7929 0.021 Uiso calc 1 . .
H H16C 0.7485 0.2160 0.7457 0.021 Uiso calc 1 . .
N N21 0.17238(13) 0.1844(5) 0.5546(2) 0.0158(7) Uani d 0.836(2) A -1
H H21 0.2075 0.2014 0.5902 0.019 Uiso calc 0.836(2) A -1
C C22 0.12770(15) 0.1485(5) 0.5792(2) 0.0136(8) Uani d 0.836(2) A -1
N N23 0.07439(13) 0.1174(5) 0.52944(19) 0.0152(7) Uani d 0.836(2) A -1
C C24 0.06323(15) 0.1288(5) 0.4504(2) 0.0144(8) Uani d 0.836(2) A -1
C C25 0.10910(18) 0.1684(5) 0.4233(2) 0.0153(8) Uani d 0.836(2) A -1
Cl Cl25 0.09450(4) 0.17614(15) 0.32246(5) 0.0200(3) Uani d 0.836(2) A -1
C C26 0.16424(17) 0.1945(6) 0.4765(2) 0.0145(8) Uani d 0.836(2) A -1
C C221 0.14065(17) 0.1442(6) 0.6665(2) 0.0206(9) Uani d 0.836(2) A -1
H H22A 0.1042 0.1445 0.6760 0.031 Uiso calc 0.836(2) A -1
H H22B 0.1636 0.2577 0.6913 0.031 Uiso calc 0.836(2) A -1
H H22C 0.1627 0.0275 0.6892 0.031 Uiso calc 0.836(2) A -1
N N24 0.00906(13) 0.1014(5) 0.40204(19) 0.0202(7) Uani d 0.836(2) A -1
H H24A -0.0180 0.0769 0.4214 0.024 Uiso calc 0.836(2) A -1
H H24B 0.0000 0.1075 0.3505 0.024 Uiso calc 0.836(2) A -1
C C261 0.2162(2) 0.2223(6) 0.4556(4) 0.0190(15) Uani d 0.836(2) A -1
H H26A 0.2099 0.3318 0.4194 0.028 Uiso calc 0.836(2) A -1
H H26B 0.2231 0.1060 0.4298 0.028 Uiso calc 0.836(2) A -1
H H26C 0.2501 0.2475 0.5039 0.028 Uiso calc 0.836(2) A -1
N N51 0.1719(4) 0.304(3) 0.5545(5) 0.0158(7) Uani d 0.164(2) A -2
H H51A 0.2070 0.2873 0.5902 0.019 Uiso calc 0.164(2) A -2
C C52 0.1274(4) 0.345(3) 0.5787(5) 0.0136(8) Uani d 0.164(2) A -2
N N53 0.0745(4) 0.384(2) 0.5294(5) 0.0152(7) Uani d 0.164(2) A -2
C C54 0.0633(4) 0.370(3) 0.4503(5) 0.0144(8) Uani d 0.164(2) A -2
C C55 0.1089(4) 0.323(3) 0.4236(4) 0.0153(8) Uani d 0.164(2) A -2
Cl Cl55 0.0950(2) 0.3186(8) 0.3228(2) 0.0200(3) Uani d 0.164(2) A -2
C C56 0.1635(4) 0.287(3) 0.4765(5) 0.0145(8) Uani d 0.164(2) A -2
C C521 0.1401(6) 0.350(3) 0.6661(5) 0.0206(9) Uani d 0.164(2) A -2
H H52A 0.1374 0.4831 0.6825 0.031 Uiso calc 0.164(2) A -2
H H52B 0.1793 0.3010 0.6947 0.031 Uiso calc 0.164(2) A -2
H H52C 0.1118 0.2703 0.6782 0.031 Uiso calc 0.164(2) A -2
N N54 0.0095(4) 0.405(2) 0.4026(7) 0.0202(7) Uani d 0.164(2) A -2
H H54A -0.0169 0.4355 0.4224 0.024 Uiso calc 0.164(2) A -2
H H54B 0.0000 0.3976 0.3509 0.024 Uiso calc 0.164(2) A -2
C C561 0.2162(6) 0.275(5) 0.4560(10) 0.0190(15) Uani d 0.164(2) A -2
H H56A 0.2410 0.1696 0.4859 0.028 Uiso calc 0.164(2) A -2
H H56B 0.2377 0.3963 0.4695 0.028 Uiso calc 0.164(2) A -2
H H56C 0.2048 0.2503 0.3991 0.028 Uiso calc 0.164(2) A -2
C C31 0.36550(15) 0.3020(5) 0.7575(2) 0.0141(7) Uani d 1 . .
C C32 0.42308(15) 0.3326(4) 0.7633(2) 0.0159(7) Uani d 1 . .
C C33 0.46632(15) 0.3692(5) 0.8368(2) 0.0196(7) Uani d 1 . .
H H33 0.5051 0.3914 0.8406 0.024 Uiso calc 1 . .
C C34 0.45269(16) 0.3729(5) 0.9038(2) 0.0196(7) Uani d 1 . .
H H34 0.4824 0.3963 0.9539 0.024 Uiso calc 1 . .
C C35 0.39593(16) 0.3429(4) 0.8989(2) 0.0167(7) Uani d 1 . .
Cl Cl35 0.37899(4) 0.34859(12) 0.98413(5) 0.0235(2) Uani d 1 . .
C C36 0.35252(16) 0.3081(5) 0.8261(2) 0.0156(7) Uani d 1 . .
H H36 0.3137 0.2883 0.8229 0.019 Uiso calc 1 . .
C C37 0.3194(2) 0.2614(4) 0.6772(3) 0.0140(9) Uani d 1 . .
O O31 0.26786(15) 0.2385(4) 0.6765(2) 0.0233(8) Uani d 1 . .
O O32 0.33368(17) 0.2549(4) 0.6187(2) 0.0264(9) Uani d 1 . .
O O33 0.43709(11) 0.3267(4) 0.69768(15) 0.0219(5) Uani d 1 . .
H H33A 0.4078 0.2936 0.6585 0.033 Uiso calc 1 . .
C C41 0.86524(17) 0.3106(6) 0.6068(2) 0.0146(8) Uani d 0.834(2) B -3
C C42 0.92287(17) 0.3364(5) 0.6592(2) 0.0187(8) Uani d 0.834(2) B -3
C C43 0.96595(17) 0.3699(6) 0.6284(3) 0.0243(9) Uani d 0.834(2) B -3
H H43 1.0048 0.3916 0.6635 0.029 Uiso calc 0.834(2) B -3
C C44 0.95295(18) 0.3719(6) 0.5474(3) 0.0225(9) Uani d 0.834(2) B -3
H H44 0.9828 0.3893 0.5269 0.027 Uiso calc 0.834(2) B -3
C C45 0.89526(19) 0.3479(6) 0.4962(2) 0.0195(9) Uani d 0.834(2) B -3
Cl Cl45 0.87834(5) 0.35384(15) 0.39354(6) 0.0265(3) Uani d 0.834(2) B -3
C C46 0.85207(18) 0.3180(6) 0.5257(2) 0.0168(8) Uani d 0.834(2) B -3
H H46 0.8130 0.3023 0.4904 0.020 Uiso calc 0.834(2) B -3
C C47 0.8174(2) 0.2757(7) 0.6366(3) 0.0159(15) Uani d 0.834(2) B -3
O O41 0.76736(17) 0.2615(6) 0.5892(3) 0.0190(12) Uani d 0.834(2) B -3
O O42 0.8328(3) 0.260(8) 0.7130(5) 0.0244(10) Uani d 0.834(2) B -3
O O43 0.93656(13) 0.3302(5) 0.73796(17) 0.0235(7) Uani d 0.834(2) B -3
H H43A 0.9066 0.3060 0.7478 0.035 Uiso calc 0.834(2) B -3
C C61 0.8666(4) 0.211(3) 0.6092(5) 0.0146(8) Uani d 0.166(2) B -4
C C62 0.9230(5) 0.161(3) 0.6612(5) 0.0187(8) Uani d 0.166(2) B -4
C C63 0.9659(5) 0.128(3) 0.6300(5) 0.0243(9) Uani d 0.166(2) B -4
H H63 1.0042 0.0973 0.6646 0.029 Uiso calc 0.166(2) B -4
C C64 0.9533(4) 0.138(3) 0.5492(5) 0.0225(9) Uani d 0.166(2) B -4
H H64 0.9835 0.1308 0.5288 0.027 Uiso calc 0.166(2) B -4
C C65 0.8954(4) 0.159(3) 0.4979(4) 0.0195(9) Uani d 0.166(2) B -4
Cl Cl65 0.8788(2) 0.1496(7) 0.3952(3) 0.0265(3) Uani d 0.166(2) B -4
C C66 0.8525(4) 0.187(3) 0.5283(5) 0.0168(8) Uani d 0.166(2) B -4
H H66 0.8129 0.1899 0.4936 0.020 Uiso calc 0.166(2) B -4
C C67 0.8185(6) 0.225(5) 0.6400(9) 0.0140(9) Uani d 0.166(2) B -4
O O61 0.7680(5) 0.218(5) 0.5937(14) 0.0190(12) Uani d 0.166(2) B -4
O O62 0.8343(12) 0.26(4) 0.715(2) 0.0244(10) Uani d 0.166(2) B -4
O O63 0.9365(5) 0.169(2) 0.7397(5) 0.0235(7) Uani d 0.166(2) B -4
H H63A 0.9083 0.1286 0.7506 0.035 Uiso calc 0.166(2) B -4

loop_
_atom_site_aniso_label
_atom_site_aniso_U_11
_atom_site_aniso_U_22
_atom_site_aniso_U_33
_atom_site_aniso_U_12
_atom_site_aniso_U_13
_atom_site_aniso_U_23
N11 0.0130(13) 0.0151(13) 0.0132(14) -0.0002(10) 0.0090(11) -0.0006(10)
C12 0.0159(15) 0.0087(13) 0.0159(16) -0.0001(10) 0.0071(13) -0.0001(11)
N13 0.0158(13) 0.0165(12) 0.0114(13) 0.0016(10) 0.0071(10) 0.0026(9)
C14 0.0200(16) 0.0101(13) 0.0153(16) -0.0019(11) 0.0107(13) -0.0003(11)
C15 0.0165(16) 0.0126(16) 0.0111(16) -0.0025(11) 0.0067(13) 0.0022(11)
Cl15 0.0228(5) 0.0229(4) 0.0124(4) 0.0009(3) 0.0105(3) 0.0025(3)
C16 0.0201(18) 0.0088(13) 0.0134(18) -0.0030(13) 0.0056(14) -0.0007(13)
C121 0.0195(17) 0.0203(16) 0.0115(16) 0.0009(11) 0.0088(14) 0.0020(11)
N14 0.0148(13) 0.0244(15) 0.0146(13) 0.0029(10) 0.0081(11) 0.0045(10)
C161 0.012(2) 0.019(2) 0.010(2) -0.0012(11) 0.0022(19) 0.0001(10)
N21 0.0088(15) 0.0209(18) 0.0203(18) -0.0025(14) 0.0084(14) -0.0020(15)
C22 0.0108(17) 0.0159(18) 0.0140(19) -0.0012(12) 0.0044(15) -0.0003(13)
N23 0.0113(14) 0.0203(16) 0.0155(16) 0.0016(12) 0.0069(12) 0.0005(11)
C24 0.0113(17) 0.0164(17) 0.0151(19) 0.0009(13) 0.0042(15) 0.0030(13)
C25 0.0171(19) 0.0164(19) 0.014(2) -0.0003(14) 0.0072(16) 0.0011(13)
Cl25 0.0198(6) 0.0276(5) 0.0128(6) -0.0023(4) 0.0063(4) 0.0008(3)
C26 0.0151(19) 0.013(2) 0.017(2) 0.0013(18) 0.0076(16) 0.0011(18)
C221 0.0124(19) 0.031(2) 0.016(2) -0.0024(14) 0.0033(15) -0.0026(15)
N24 0.0120(15) 0.0308(19) 0.0142(16) -0.0038(12) 0.0006(12) 0.0011(12)
C261 0.019(3) 0.015(3) 0.027(3) -0.0013(16) 0.014(2) 0.0012(17)
N51 0.0088(15) 0.0209(18) 0.0203(18) -0.0025(14) 0.0084(14) -0.0020(15)
C52 0.0108(17) 0.0159(18) 0.0140(19) -0.0012(12) 0.0044(15) -0.0003(13)
N53 0.0113(14) 0.0203(16) 0.0155(16) 0.0016(12) 0.0069(12) 0.0005(11)
C54 0.0113(17) 0.0164(17) 0.0151(19) 0.0009(13) 0.0042(15) 0.0030(13)
C55 0.0171(19) 0.0164(19) 0.014(2) -0.0003(14) 0.0072(16) 0.0011(13)
Cl55 0.0198(6) 0.0276(5) 0.0128(6) -0.0023(4) 0.0063(4) 0.0008(3)
C56 0.0151(19) 0.013(2) 0.017(2) 0.0013(18) 0.0076(16) 0.0011(18)
C521 0.0124(19) 0.031(2) 0.016(2) -0.0024(14) 0.0033(15) -0.0026(15)
N54 0.0120(15) 0.0308(19) 0.0142(16) -0.0038(12) 0.0006(12) 0.0011(12)
C561 0.019(3) 0.015(3) 0.027(3) -0.0013(16) 0.014(2) 0.0012(17)
C31 0.0174(18) 0.0129(14) 0.0115(17) -0.0005(13) 0.0048(14) 0.0037(12)
C32 0.0190(17) 0.0126(15) 0.0175(17) 0.0017(11) 0.0082(14) 0.0006(11)
C33 0.0171(17) 0.0206(15) 0.0203(18) -0.0009(12) 0.0059(14) -0.0025(12)
C34 0.0214(16) 0.0207(16) 0.0129(16) 0.0044(13) 0.0018(13) -0.0008(12)
C35 0.0297(18) 0.0104(14) 0.0108(16) 0.0035(12) 0.0084(14) 0.0011(10)
Cl35 0.0383(5) 0.0216(4) 0.0129(4) 0.0079(3) 0.0121(4) 0.0022(3)
C36 0.0196(17) 0.0133(16) 0.0161(17) 0.0004(13) 0.0090(14) 0.0042(12)
C37 0.0119(18) 0.0143(18) 0.012(2) -0.0032(11) 0.0004(18) 0.0046(11)
O31 0.0138(18) 0.0394(18) 0.017(2) -0.0079(9) 0.0058(16) -0.0017(9)
O32 0.021(2) 0.049(2) 0.0083(18) -0.0046(10) 0.0042(17) -0.0005(9)
O33 0.0181(13) 0.0357(15) 0.0153(12) -0.0056(10) 0.0100(10) -0.0039(10)
C41 0.012(2) 0.011(2) 0.021(2) -0.0008(17) 0.0071(16) -0.0011(17)
C42 0.0149(19) 0.024(2) 0.015(2) 0.0032(14) 0.0033(17) -0.0021(15)
C43 0.013(2) 0.030(2) 0.030(2) 0.0009(16) 0.0084(17) 0.0017(17)
C44 0.0172(19) 0.026(2) 0.031(2) 0.0035(15) 0.0161(18) 0.0051(16)
C45 0.024(2) 0.020(2) 0.017(2) 0.0046(15) 0.0111(17) 0.0017(13)
Cl45 0.0359(7) 0.0301(6) 0.0181(6) 0.0059(4) 0.0153(4) 0.0023(3)
C46 0.0148(19) 0.018(2) 0.017(2) 0.0002(17) 0.0052(16) -0.0012(16)
C47 0.023(3) 0.015(2) 0.010(2) 0.0053(17) 0.007(2) 0.0054(15)
O41 0.0129(18) 0.025(3) 0.020(2) -0.0007(11) 0.0074(17) -0.0004(15)
O42 0.020(2) 0.039(2) 0.015(2) -0.0010(18) 0.0068(18) -0.002(2)
O43 0.0151(15) 0.0387(18) 0.0158(16) -0.0034(12) 0.0046(11) -0.0007(12)
C61 0.012(2) 0.011(2) 0.021(2) -0.0008(17) 0.0071(16) -0.0011(17)
C62 0.0149(19) 0.024(2) 0.015(2) 0.0032(14) 0.0033(17) -0.0021(15)
C63 0.013(2) 0.030(2) 0.030(2) 0.0009(16) 0.0084(17) 0.0017(17)
C64 0.0172(19) 0.026(2) 0.031(2) 0.0035(15) 0.0161(18) 0.0051(16)
C65 0.024(2) 0.020(2) 0.017(2) 0.0046(15) 0.0111(17) 0.0017(13)
Cl65 0.0359(7) 0.0301(6) 0.0181(6) 0.0059(4) 0.0153(4) 0.0023(3)
C66 0.0148(19) 0.018(2) 0.017(2) 0.0002(17) 0.0052(16) -0.0012(16)
C67 0.0119(18) 0.0143(18) 0.012(2) -0.0032(11) 0.0004(18) 0.0046(11)
O61 0.0129(18) 0.025(3) 0.020(2) -0.0007(11) 0.0074(17) -0.0004(15)
O62 0.020(2) 0.039(2) 0.015(2) -0.0010(18) 0.0068(18) -0.002(2)
O63 0.0151(15) 0.0387(18) 0.0158(16) -0.0034(12) 0.0046(11) -0.0007(12)

loop_
_atom_type_symbol
_atom_type_description
_atom_type_scat_dispersion_real
_atom_type_scat_dispersion_imag
_atom_type_scat_source
C C 0.0181 0.0091 'International Tables Vol C Tables 4.2.6.8 and 6.1.1.4'
H H 0.0000 0.0000 'International Tables Vol C Tables 4.2.6.8 and 6.1.1.4'
Cl Cl 0.3639 0.7018 'International Tables Vol C Tables 4.2.6.8 and 6.1.1.4'
N N 0.0311 0.0180 'International Tables Vol C Tables 4.2.6.8 and 6.1.1.4'
O O 0.0492 0.0322 'International Tables Vol C Tables 4.2.6.8 and 6.1.1.4'

loop_
_geom_angle_atom_site_label_1
_geom_angle_atom_site_label_2
_geom_angle_atom_site_label_3
_geom_angle
C12 N11 C16 121.3(3)
C12 N11 H11 119.3
C16 N11 H11 119.3
N13 C12 N11 123.0(3)
N13 C12 C121 120.0(3)
N11 C12 C121 117.0(3)
C12 N13 C14 118.5(3)
N14 C14 N13 117.1(3)
N14 C14 C15 122.9(3)
N13 C14 C15 120.0(3)
C16 C15 C14 119.7(3)
C16 C15 Cl15 120.8(3)
C14 C15 Cl15 119.5(2)
C15 C16 N11 117.4(3)
C15 C16 C161 124.3(4)
N11 C16 C161 118.2(3)
C12 C121 H12A 109.5
C12 C121 H12B 109.5
H12A C121 H12B 109.5
C12 C121 H12C 109.5
H12A C121 H12C 109.5
H12B C121 H12C 109.5
C14 N14 H14A 120.0
C14 N14 H14B 120.0
H14A N14 H14B 120.0
C16 C161 H16A 109.5
C16 C161 H16B 109.5
H16A C161 H16B 109.5
C16 C161 H16C 109.5
H16A C161 H16C 109.5
H16B C161 H16C 109.5
C26 N21 C22 121.6(3)
C26 N21 H21 119.2
C22 N21 H21 119.2
N23 C22 N21 122.5(4)
N23 C22 C221 119.6(3)
N21 C22 C221 117.8(3)
C22 N23 C24 118.6(3)
N24 C24 N23 117.2(3)
N24 C24 C25 123.0(4)
N23 C24 C25 119.8(3)
C26 C25 C24 120.0(3)
C26 C25 Cl25 120.7(3)
C24 C25 Cl25 119.2(3)
N21 C26 C25 117.3(4)
N21 C26 C261 117.6(4)
C25 C26 C261 125.1(4)
C22 C221 H22A 109.5
C22 C221 H22B 109.5
H22A C221 H22B 109.5
C22 C221 H22C 109.5
H22A C221 H22C 109.5
H22B C221 H22C 109.5
C24 N24 H24A 120.0
C24 N24 H24B 120.0
H24A N24 H24B 120.0
C26 C261 H26A 109.5
C26 C261 H26B 109.5
H26A C261 H26B 109.5
C26 C261 H26C 109.5
H26A C261 H26C 109.5
H26B C261 H26C 109.5
C56 N51 C52 121.5(7)
C56 N51 H51A 119.2
C52 N51 H51A 119.2
N53 C52 N51 123.1(6)
N53 C52 C521 119.0(7)
N51 C52 C521 117.9(7)
C52 N53 C54 118.0(6)
N54 C54 N53 116.5(7)
N54 C54 C55 123.8(7)
N53 C54 C55 119.8(6)
C56 C55 C54 120.5(6)
C56 C55 Cl55 120.2(6)
C54 C55 Cl55 119.3(6)
N51 C56 C55 116.9(6)
N51 C56 C561 117.0(8)
C55 C56 C561 124.7(8)
C52 C521 H52A 109.5
C52 C521 H52B 109.5
H52A C521 H52B 109.5
C52 C521 H52C 109.5
H52A C521 H52C 109.5
H52B C521 H52C 109.5
C54 N54 H54A 120.0
C54 N54 H54B 120.0
H54A N54 H54B 120.0
C56 C561 H56A 109.5
C56 C561 H56B 109.5
H56A C561 H56B 109.5
C56 C561 H56C 109.5
H56A C561 H56C 109.5
H56B C561 H56C 109.5
C36 C31 C32 119.2(3)
C36 C31 C37 121.7(3)
C32 C31 C37 119.1(3)
O33 C32 C33 119.5(3)
O33 C32 C31 120.5(3)
C33 C32 C31 120.0(3)
C34 C33 C32 119.9(3)
C34 C33 H33 120.1
C32 C33 H33 120.1
C33 C34 C35 120.7(3)
C33 C34 H34 119.7
C35 C34 H34 119.7
C36 C35 C34 120.0(3)
C36 C35 Cl35 119.6(3)
C34 C35 Cl35 120.3(3)
C35 C36 C31 120.2(3)
C35 C36 H36 119.9
C31 C36 H36 119.9
O32 C37 O31 125.7(5)
O32 C37 C31 118.8(4)
O31 C37 C31 115.5(4)
C32 O33 H33A 109.5
C46 C41 C42 119.9(4)
C46 C41 C47 118.8(4)
C42 C41 C47 121.3(4)
O43 C42 C43 120.0(4)
O43 C42 C41 120.9(4)
C43 C42 C41 119.1(4)
C44 C43 C42 120.9(4)
C44 C43 H43 119.6
C42 C43 H43 119.6
C43 C44 C45 119.2(4)
C43 C44 H44 120.4
C45 C44 H44 120.4
C46 C45 C44 120.6(4)
C46 C45 Cl45 120.0(3)
C44 C45 Cl45 119.4(3)
C45 C46 C41 120.3(4)
C45 C46 H46 119.8
C41 C46 H46 119.8
O41 C47 O42 124.5(7)
O41 C47 C41 119.5(5)
O42 C47 C41 116.0(6)
C42 O43 H43A 109.5
C66 C61 C62 118.8(7)
C66 C61 C67 118.5(8)
C62 C61 C67 119.7(8)
O63 C62 C63 120.5(7)
O63 C62 C61 120.1(7)
C63 C62 C61 119.0(6)
C64 C63 C62 120.7(7)
C64 C63 H63 119.6
C62 C63 H63 119.6
C63 C64 C65 119.2(7)
C63 C64 H64 120.4
C65 C64 H64 120.4
C66 C65 C64 120.0(6)
C66 C65 Cl65 120.9(6)
C64 C65 Cl65 119.1(6)
C65 C66 C61 120.4(7)
C65 C66 H66 119.8
C61 C66 H66 119.8
O61 C67 O62 124.5(13)
O61 C67 C61 119.6(9)
O62 C67 C61 115.7(8)
C62 O63 H63A 109.5

loop_
_geom_bond_atom_site_label_1
_geom_bond_atom_site_label_2
_geom_bond_distance
_geom_bond_publ_flag
N11 C12 1.349(4) y
N11 H11 0.8800 ?
C12 N13 1.310(4) y
C12 C121 1.492(4) ?
N13 C14 1.371(4) y
C14 C15 1.416(5) y
C15 C16 1.365(5) y
C16 N11 1.375(5) y
C14 N14 1.325(4) y
C15 Cl15 1.721(3) ?
C16 C161 1.499(6) ?
C121 H12A 0.9800 ?
C121 H12B 0.9800 ?
C121 H12C 0.9800 ?
N14 H14A 0.8800 ?
N14 H14B 0.8800 ?
C161 H16A 0.9800 ?
C161 H16B 0.9800 ?
C161 H16C 0.9800 ?
C37 O31 1.281(6) ?
C37 O32 1.236(7) ?
N21 C22 1.358(5) y
N21 H21 0.8800 ?
C22 N23 1.315(5) y
C22 C221 1.496(5) ?
N23 C24 1.360(5) y
C24 C25 1.420(5) y
C25 C26 1.364(6) y
C26 N21 1.358(5) y
C24 N24 1.320(5) y
C25 Cl25 1.731(4) ?
C26 C261 1.480(7) ?
C221 H22A 0.9800 ?
C221 H22B 0.9800 ?
C221 H22C 0.9800 ?
N24 H24A 0.8800 ?
N24 H24B 0.8800 ?
C261 H26A 0.9800 ?
C261 H26B 0.9800 ?
C261 H26C 0.9800 ?
N51 C56 1.358(7) ?
N51 C52 1.358(7) ?
N51 H51A 0.8800 ?
C52 N53 1.316(7) ?
C52 C521 1.499(7) ?
N53 C54 1.360(7) ?
C54 N54 1.319(7) ?
C54 C55 1.420(7) ?
C55 C56 1.364(7) ?
C55 Cl55 1.733(6) ?
C56 C561 1.484(8) ?
C521 H52A 0.9800 ?
C521 H52B 0.9800 ?
C521 H52C 0.9800 ?
N54 H54A 0.8800 ?
N54 H54B 0.8800 ?
C561 H56A 0.9800 ?
C561 H56B 0.9800 ?
C561 H56C 0.9800 ?
C31 C36 1.395(5) ?
C31 C32 1.406(5) ?
C31 C37 1.512(6) ?
C32 O33 1.356(4) ?
C32 C33 1.394(5) ?
C33 C34 1.375(5) ?
C33 H33 0.9500 ?
C34 C35 1.390(5) ?
C34 H34 0.9500 ?
C35 C36 1.384(5) ?
C35 Cl35 1.745(3) ?
C36 H36 0.9500 ?
O33 H33A 0.8400 ?
C41 C46 1.386(6) ?
C41 C42 1.406(6) ?
C41 C47 1.489(7) ?
C42 O43 1.343(5) ?
C42 C43 1.393(6) ?
C43 C44 1.384(6) ?
C43 H43 0.9500 ?
C44 C45 1.399(6) ?
C44 H44 0.9500 ?
C45 C46 1.376(6) ?
C45 Cl45 1.754(4) ?
C46 H46 0.9500 ?
C47 O41 1.226(6) ?
C47 O42 1.301(14) ?
O43 H43A 0.8400 ?
C61 C66 1.389(8) ?
C61 C62 1.411(7) ?
C61 C67 1.493(8) ?
C62 O63 1.340(7) ?
C62 C63 1.392(7) ?
C63 C64 1.384(8) ?
C63 H63 0.9500 ?
C64 C65 1.401(8) ?
C64 H64 0.9500 ?
C65 C66 1.377(7) ?
C65 Cl65 1.757(6) ?
C66 H66 0.9500 ?
C67 O61 1.226(8) ?
C67 O62 1.301(18) ?
O63 H63A 0.8400 ?

loop_
_geom_hbond_atom_site_label_D
_geom_hbond_atom_site_label_H
_geom_hbond_atom_site_label_A
_geom_hbond_site_symmetry_A
_geom_hbond_distance_DH
_geom_hbond_distance_HA
_geom_hbond_distance_DA
_geom_hbond_angle_DHA
_geom_hbond_publ_flag
N11 H11 O41 . 0.88 1.73 2.597(6) 166 y
N14 H14A N13 3_666 0.88 2.35 3.180(4) 156 y
N14 H14B O33 . 0.88 2.10 2.874(4) 147 y
O33 H33A O32 . 0.84 1.73 2.483(5) 148 y
N21 H21 O31 . 0.88 1.74 2.605(5) 166 y
N24 H24A N23 3_556 0.88 2.34 3.163(5) 156 y
N24 H24B O43 4_465 0.88 2.11 2.897(4) 148 y
O43 H43A O42 . 0.84 1.73 2.487(13) 149 y

loop_
_geom_torsion_atom_site_label_1
_geom_torsion_atom_site_label_2
_geom_torsion_atom_site_label_3
_geom_torsion_atom_site_label_4
_geom_torsion
C16 N11 C12 N13 0.1(5)
C16 N11 C12 C121 -179.4(3)
N11 C12 N13 C14 -1.6(5)
C121 C12 N13 C14 177.8(3)
C12 N13 C14 N14 -178.7(3)
C12 N13 C14 C15 1.4(5)
N14 C14 C15 C16 -179.6(3)
N13 C14 C15 C16 0.3(5)
N14 C14 C15 Cl15 -1.8(5)
N13 C14 C15 Cl15 178.1(3)
C14 C15 C16 N11 -1.7(5)
Cl15 C15 C16 N11 -179.6(3)
C14 C15 C16 C161 178.1(3)
Cl15 C15 C16 C161 0.2(5)
C12 N11 C16 C15 1.6(5)
C12 N11 C16 C161 -178.2(3)
C26 N21 C22 N23 1.5(6)
C26 N21 C22 C221 -178.7(4)
N21 C22 N23 C24 -2.6(6)
C221 C22 N23 C24 177.7(3)
C22 N23 C24 N24 -178.4(3)
C22 N23 C24 C25 1.7(5)
N24 C24 C25 C26 -179.7(4)
N23 C24 C25 C26 0.1(6)
N24 C24 C25 Cl25 -1.6(5)
N23 C24 C25 Cl25 178.3(3)
C22 N21 C26 C25 0.4(6)
C22 N21 C26 C261 -176.3(4)
C24 C25 C26 N21 -1.2(6)
Cl25 C25 C26 N21 -179.3(3)
C24 C25 C26 C261 175.3(4)
Cl25 C25 C26 C261 -2.9(6)
C56 N51 C52 N53 -5(3)
C56 N51 C52 C521 176.9(19)
N51 C52 N53 C54 5(3)
C521 C52 N53 C54 -177.1(18)
C52 N53 C54 N54 178.1(17)
C52 N53 C54 C55 -3(3)
N54 C54 C55 C56 -179.5(19)
N53 C54 C55 C56 2(3)
N54 C54 C55 Cl55 2(3)
N53 C54 C55 Cl55 -176.4(15)
C52 N51 C56 C55 3(3)
C52 N51 C56 C561 170(2)
C54 C55 C56 N51 -2(3)
Cl55 C55 C56 N51 176.4(16)
C54 C55 C56 C561 -167(2)
Cl55 C55 C56 C561 11(3)
C36 C31 C32 O33 179.7(3)
C37 C31 C32 O33 0.3(5)
C36 C31 C32 C33 -0.2(5)
C37 C31 C32 C33 -179.6(3)
O33 C32 C33 C34 -179.1(3)
C31 C32 C33 C34 0.8(5)
C32 C33 C34 C35 -0.8(5)
C33 C34 C35 C36 0.2(5)
C33 C34 C35 Cl35 -179.8(3)
C34 C35 C36 C31 0.3(5)
Cl35 C35 C36 C31 -179.6(3)
C32 C31 C36 C35 -0.3(5)
C37 C31 C36 C35 179.1(3)
C36 C31 C37 O32 -178.9(3)
C32 C31 C37 O32 0.5(5)
C36 C31 C37 O31 1.8(5)
C32 C31 C37 O31 -178.8(3)
C46 C41 C42 O43 179.9(4)
C47 C41 C42 O43 0.0(6)
C46 C41 C42 C43 0.2(6)
C47 C41 C42 C43 -179.6(4)
O43 C42 C43 C44 178.3(4)
C41 C42 C43 C44 -2.0(6)
C42 C43 C44 C45 2.7(6)
C43 C44 C45 C46 -1.6(6)
C43 C44 C45 Cl45 179.1(3)
C44 C45 C46 C41 -0.2(6)
Cl45 C45 C46 C41 179.1(3)
C42 C41 C46 C45 0.9(6)
C47 C41 C46 C45 -179.3(4)
C46 C41 C47 O41 -2.7(7)
C42 C41 C47 O41 177.1(4)
C46 C41 C47 O42 176(3)
C42 C41 C47 O42 -4(3)
C66 C61 C62 O63 -174.8(18)
C67 C61 C62 O63 -15(3)
C66 C61 C62 C63 13(3)
C67 C61 C62 C63 173(2)
O63 C62 C63 C64 -173.8(19)
C61 C62 C63 C64 -2(3)
C62 C63 C64 C65 -8(3)
C63 C64 C65 C66 6(3)
C63 C64 C65 Cl65 -174.1(16)
C64 C65 C66 C61 6(3)
Cl65 C65 C66 C61 -174.4(15)
C62 C61 C66 C65 -15(3)
C67 C61 C66 C65 -175(2)
C66 C61 C67 O61 -1(4)
C62 C61 C67 O61 -161(3)
C66 C61 C67 O62 -176(13)
C62 C61 C67 O62 24(14)

_cod_database_fobs_code 2020921
